data_7218576
loop_
_publ_author_name
'Wang, Yanyan'
'Mu, Ying'
'Sun, Yanjun'
'Li, Jiyang'

_publ_section_title
;
 Two New Four-Connected Zeolite-like Magnesium Aluminophosphates with
 Intersecting 8-Ring Channels
;
_journal_name_full 'RSC Adv.'
_journal_paper_doi 10.1039/C4RA10950C
_journal_year 2014
_chemical_formula_sum 'C2 H8 Al3 Mg N O17 P4'
_chemical_formula_weight 547.22
_chemical_name_systematic
; 
 ? 
;
_space_group_IT_number 14
_symmetry_cell_setting monoclinic
_symmetry_space_group_name_Hall '-P 2ybc'
_symmetry_space_group_name_H-M 'P 1 21/c 1'
_atom_sites_solution_primary direct
_atom_sites_solution_secondary difmap
_audit_creation_method SHELXL-97
_cell_angle_alpha 90.00
_cell_angle_beta 98.699(7)
_cell_angle_gamma 90.00
_cell_formula_units_Z 4
_cell_length_a 12.389(5)
_cell_length_b 14.923(6)
_cell_length_c 9.386(4)
_cell_measurement_temperature 296(2)
_cell_measurement_theta_max 29.39
_cell_measurement_theta_min 1.66
_cell_volume 1715.3(12)
_computing_cell_refinement 'Bruker SMART Apex 2'
_computing_data_collection 'Bruker SMART Apex 2'
_computing_data_reduction 'Bruker SAINT'
_computing_molecular_graphics SHELXP-97
_computing_publication_material SHELXTL
_computing_structure_refinement 'SHELXL-97 (Sheldrick, 1997)'
_computing_structure_solution 'SHELXS-97 (Sheldrick, 1990)'
_diffrn_ambient_temperature 296(2)
_diffrn_measured_fraction_theta_full 0.985
_diffrn_measured_fraction_theta_max 0.985
_diffrn_measurement_device_type 'CCD area detector'
_diffrn_measurement_method 'phi and omega scans'
_diffrn_radiation_monochromator graphite
_diffrn_radiation_source 'fine-focus sealed tube'
_diffrn_radiation_type MoK\a
_diffrn_radiation_wavelength 0.71073
_diffrn_reflns_av_R_equivalents 0.0681
_diffrn_reflns_av_sigmaI/netI 0.0768
_diffrn_reflns_limit_h_max 17
_diffrn_reflns_limit_h_min -8
_diffrn_reflns_limit_k_max 20
_diffrn_reflns_limit_k_min -20
_diffrn_reflns_limit_l_max 12
_diffrn_reflns_limit_l_min -12
_diffrn_reflns_number 13511
_diffrn_reflns_theta_full 29.39
_diffrn_reflns_theta_max 29.39
_diffrn_reflns_theta_min 1.66
_exptl_absorpt_coefficient_mu 0.721
_exptl_absorpt_correction_T_max 0.9314
_exptl_absorpt_correction_T_min 0.8692
_exptl_absorpt_correction_type multi-scan
_exptl_absorpt_process_details sadabs
_exptl_crystal_colour white
_exptl_crystal_density_diffrn 2.119
_exptl_crystal_density_method 'not measured'
_exptl_crystal_description rod
_exptl_crystal_F_000 1096
_exptl_crystal_size_max 0.20
_exptl_crystal_size_mid 0.12
_exptl_crystal_size_min 0.10
_refine_diff_density_max 1.804
_refine_diff_density_min -0.809
_refine_diff_density_rms 0.200
_refine_ls_extinction_method none
_refine_ls_goodness_of_fit_ref 1.120
_refine_ls_matrix_type full
_refine_ls_number_parameters 253
_refine_ls_number_reflns 4653
_refine_ls_number_restraints 0
_refine_ls_restrained_S_all 1.120
_refine_ls_R_factor_all 0.1289
_refine_ls_R_factor_gt 0.0950
_refine_ls_shift/su_max 0.003
_refine_ls_shift/su_mean 0.001
_refine_ls_structure_factor_coef Fsqd
_refine_ls_weighting_details 'calc w=1/[\s^2^(Fo^2^)+(0.0864P)^2^+26.7289P] where P=(Fo^2^+2Fc^2^)/3'
_refine_ls_weighting_scheme calc
_refine_ls_wR_factor_gt 0.2521
_refine_ls_wR_factor_ref 0.2681
_reflns_number_gt 3203
_reflns_number_total 4653
_reflns_threshold_expression >2sigma(I)
_cod_data_source_file c4ra10950c2.cif
_cod_data_source_block JU94-400
_cod_depositor_comments
;
The following automatic conversions were performed:

'_symmetry_cell_setting' value 'Monoclinic' changed to 'monoclinic'
according to
/usr/data/users/saulius/crontab/automatic-downloads/rss-feeds/RSC/lib/dictionaries/cif_core.dic
dictionary named 'cif_core.dic' version 2.4.2 from 2011-04-26.

Automatic conversion script
Id: cif_fix_values 2827 2014-09-09 07:05:25Z andrius 
;
_cod_original_cell_volume 1715.2(12)
_cod_original_sg_symbol_H-M 'P 21/c'
_cod_database_code 7218576

loop_
_symmetry_equiv_pos_as_xyz
'x, y, z'
'-x, y+1/2, -z+1/2'
'-x, -y, -z'
'x, -y-1/2, z-1/2'

loop_
_atom_site_label
_atom_site_type_symbol
_atom_site_fract_x
_atom_site_fract_y
_atom_site_fract_z
_atom_site_U_iso_or_equiv
_atom_site_adp_type
_atom_site_occupancy
_atom_site_symmetry_multiplicity
_atom_site_calc_flag
P1 P 0.19303(16) 0.17320(13) -0.1233(2) 0.0182(4) Uani 1 1 d
P2 P 0.15605(16) -0.18447(13) -0.2128(2) 0.0189(4) Uani 1 1 d
P3 P 0.52999(16) 0.17600(13) 0.2965(2) 0.0197(4) Uani 1 1 d
P4 P 0.24592(16) -0.03510(12) 0.1722(2) 0.0173(4) Uani 1 1 d
Al1 Al 0.27376(19) 0.16899(15) 0.2035(2) 0.0179(5) Uani 1 1 d
Al2 Al 0.05654(18) -0.33043(15) -0.4396(3) 0.0183(5) Uani 1 1 d
Al3 Al 0.35496(19) -0.18840(15) 0.3738(3) 0.0194(5) Uani 1 1 d
Mg1 Mg 0.3233(2) -0.01529(19) -0.1586(3) 0.0255(6) Uani 1 1 d
O1 O 0.2239(5) 0.0608(4) 0.2241(6) 0.0233(12) Uani 1 1 d
O2 O 0.0606(5) -0.1774(4) -0.1239(6) 0.0268(12) Uani 1 1 d
O3 O 0.1126(6) -0.2340(4) -0.3527(7) 0.0339(15) Uani 1 1 d
O4 O 0.2681(5) 0.1928(4) 0.0202(6) 0.0280(13) Uani 1 1 d
O5 O 0.3113(5) -0.0371(4) 0.0503(7) 0.0285(13) Uani 1 1 d
O6 O 0.1930(5) -0.0920(4) -0.2505(7) 0.0292(13) Uani 1 1 d
O7 O 0.4074(5) 0.1766(5) 0.2914(7) 0.0337(15) Uani 1 1 d
O8 O 0.2446(5) -0.2387(4) -0.1213(7) 0.0315(14) Uani 1 1 d
O9 O 0.5609(6) 0.2693(5) 0.2432(8) 0.0413(17) Uani 1 1 d
O10 O 0.1900(5) 0.2594(4) -0.2159(7) 0.0270(13) Uani 1 1 d
O11 O 0.0761(5) 0.1563(5) -0.0909(7) 0.0321(14) Uani 1 1 d
O12 O 0.3029(6) -0.0848(4) 0.3057(7) 0.0329(14) Uani 1 1 d
O13 O 0.1295(5) -0.0768(4) 0.1338(7) 0.0301(14) Uani 1 1 d
O14 O 0.2306(6) 0.0941(4) -0.2024(7) 0.0339(14) Uani 1 1 d
O15 O 0.5806(6) 0.1684(5) 0.4541(7) 0.0421(17) Uani 1 1 d
O16 O 0.5682(6) 0.1022(5) 0.2076(8) 0.0398(16) Uani 1 1 d
O17 O 0.4556(6) 0.0739(5) -0.1225(12) 0.060(3) Uani 1 1 d
N1 N 0.0040(9) 0.9144(7) 0.4310(11) 0.053(3) Uani 1 1 d
C1 C 0.0051(9) 0.9979(7) 0.3471(11) 0.037(2) Uani 1 1 d
C2 C -0.0620(10) 0.9299(8) 0.5491(15) 0.052(3) Uani 1 1 d

loop_
_atom_site_aniso_label
_atom_site_aniso_U_11
_atom_site_aniso_U_22
_atom_site_aniso_U_33
_atom_site_aniso_U_23
_atom_site_aniso_U_13
_atom_site_aniso_U_12
P1 0.0178(9) 0.0164(8) 0.0210(9) 0.0021(7) 0.0044(7) -0.0018(7)
P2 0.0187(9) 0.0147(8) 0.0231(9) -0.0028(7) 0.0022(7) 0.0000(7)
P3 0.0143(8) 0.0212(9) 0.0234(10) -0.0004(7) 0.0024(7) -0.0014(7)
P4 0.0172(8) 0.0130(8) 0.0220(9) -0.0008(7) 0.0040(7) -0.0010(7)
Al1 0.0172(10) 0.0157(10) 0.0202(11) -0.0017(8) 0.0014(8) 0.0010(8)
Al2 0.0158(10) 0.0170(10) 0.0218(11) -0.0023(8) 0.0018(8) 0.0012(8)
Al3 0.0175(11) 0.0175(10) 0.0224(11) -0.0005(9) 0.0005(9) 0.0003(9)
Mg1 0.0195(13) 0.0242(13) 0.0324(15) -0.0088(11) 0.0030(11) 0.0039(11)
O1 0.026(3) 0.014(2) 0.031(3) 0.000(2) 0.008(2) -0.002(2)
O2 0.019(3) 0.034(3) 0.027(3) 0.000(2) 0.002(2) 0.004(2)
O3 0.044(4) 0.024(3) 0.031(3) -0.009(3) -0.001(3) -0.004(3)
O4 0.027(3) 0.031(3) 0.025(3) 0.001(2) 0.000(2) -0.008(3)
O5 0.029(3) 0.028(3) 0.029(3) -0.004(2) 0.008(3) 0.002(3)
O6 0.032(3) 0.014(2) 0.039(3) 0.001(2) -0.004(3) -0.003(2)
O7 0.016(3) 0.054(4) 0.030(3) -0.004(3) 0.001(2) 0.000(3)
O8 0.029(3) 0.028(3) 0.037(3) 0.006(3) 0.000(3) 0.007(3)
O9 0.041(4) 0.032(3) 0.057(5) 0.009(3) 0.025(4) 0.001(3)
O10 0.027(3) 0.020(3) 0.033(3) 0.007(2) 0.003(3) -0.004(2)
O11 0.017(3) 0.042(4) 0.039(4) 0.010(3) 0.007(3) -0.007(3)
O12 0.042(4) 0.023(3) 0.032(3) 0.004(2) 0.000(3) 0.005(3)
O13 0.026(3) 0.026(3) 0.037(3) -0.006(3) -0.001(3) -0.010(2)
O14 0.039(4) 0.025(3) 0.038(4) -0.004(3) 0.007(3) 0.006(3)
O15 0.040(4) 0.052(4) 0.028(3) -0.001(3) -0.013(3) -0.001(3)
O16 0.030(3) 0.033(3) 0.057(5) -0.013(3) 0.013(3) -0.002(3)
O17 0.029(4) 0.040(4) 0.110(8) 0.013(5) 0.008(4) -0.009(3)
N1 0.066(7) 0.043(5) 0.046(5) -0.001(4) 0.002(5) 0.011(5)
C1 0.036(5) 0.043(5) 0.034(5) 0.001(4) 0.009(4) 0.010(4)
C2 0.044(6) 0.036(6) 0.083(9) -0.003(6) 0.031(6) -0.010(5)

loop_
_atom_type_symbol
_atom_type_description
_atom_type_scat_dispersion_real
_atom_type_scat_dispersion_imag
_atom_type_scat_source
C C 0.0033 0.0016 'International Tables Vol C Tables 4.2.6.8 and 6.1.1.4'
H H 0.0000 0.0000 'International Tables Vol C Tables 4.2.6.8 and 6.1.1.4'
N N 0.0061 0.0033 'International Tables Vol C Tables 4.2.6.8 and 6.1.1.4'
O O 0.0106 0.0060 'International Tables Vol C Tables 4.2.6.8 and 6.1.1.4'
Mg Mg 0.0486 0.0363 'International Tables Vol C Tables 4.2.6.8 and 6.1.1.4'
Al Al 0.0645 0.0514 'International Tables Vol C Tables 4.2.6.8 and 6.1.1.4'
P P 0.1023 0.0942 'International Tables Vol C Tables 4.2.6.8 and 6.1.1.4'

loop_
_geom_angle_atom_site_label_1
_geom_angle_atom_site_label_2
_geom_angle_atom_site_label_3
_geom_angle
_geom_angle_site_symmetry_1
_geom_angle_site_symmetry_3
O14 P1 O4 112.8(4) . .
O14 P1 O11 109.7(4) . .
O4 P1 O11 108.6(4) . .
O14 P1 O10 110.9(4) . .
O4 P1 O10 107.0(3) . .
O11 P1 O10 107.6(4) . .
O6 P2 O8 113.6(4) . .
O6 P2 O3 108.6(4) . .
O8 P2 O3 110.9(4) . .
O6 P2 O2 110.3(4) . .
O8 P2 O2 106.0(4) . .
O3 P2 O2 107.3(4) . .
O16 P3 O7 112.7(4) . .
O16 P3 O15 111.6(4) . .
O7 P3 O15 107.2(4) . .
O16 P3 O9 111.5(4) . .
O7 P3 O9 106.3(4) . .
O15 P3 O9 107.2(4) . .
O5 P4 O12 112.3(4) . .
O5 P4 O1 113.5(3) . .
O12 P4 O1 105.7(3) . .
O5 P4 O13 113.7(4) . .
O12 P4 O13 106.9(4) . .
O1 P4 O13 103.9(3) . .
O7 Al1 O10 109.9(3) . 4_566
O7 Al1 O4 110.3(3) . .
O10 Al1 O4 111.4(3) 4_566 .
O7 Al1 O1 109.5(3) . .
O10 Al1 O1 106.0(3) 4_566 .
O4 Al1 O1 109.5(3) . .
O11 Al2 O13 107.2(3) 2_544 4
O11 Al2 O2 110.2(3) 2_544 4
O13 Al2 O2 110.8(3) 4 4
O11 Al2 O3 109.8(3) 2_544 .
O13 Al2 O3 109.0(3) 4 .
O2 Al2 O3 109.8(3) 4 .
O15 Al3 O9 114.7(4) 3_656 2_645
O15 Al3 O8 109.7(4) 3_656 4_556
O9 Al3 O8 109.6(3) 2_645 4_556
O15 Al3 O12 106.4(4) 3_656 .
O9 Al3 O12 108.1(4) 2_645 .
O8 Al3 O12 108.1(3) 4_556 .
O16 Mg1 O14 151.5(3) 3_655 .
O16 Mg1 O5 105.9(3) 3_655 .
O14 Mg1 O5 101.9(3) . .
O16 Mg1 O6 93.2(3) 3_655 .
O14 Mg1 O6 88.7(3) . .
O5 Mg1 O6 98.6(3) . .
O16 Mg1 O17 84.9(3) 3_655 .
O14 Mg1 O17 85.8(3) . .
O5 Mg1 O17 96.7(4) . .
O6 Mg1 O17 164.6(4) . .
P4 O1 Al1 137.4(4) . .
P2 O2 Al2 132.7(4) . 4_556
P2 O3 Al2 149.5(5) . .
P1 O4 Al1 138.5(4) . .
P4 O5 Mg1 150.2(4) . .
P2 O6 Mg1 130.9(4) . .
P3 O7 Al1 153.5(5) . .
P2 O8 Al3 144.5(5) . 4
P3 O9 Al3 137.0(5) . 2_655
P1 O10 Al1 142.0(4) . 4_565
P1 O11 Al2 163.9(5) . 2_554
P4 O12 Al3 145.2(4) . .
P4 O13 Al2 144.7(4) . 4_556
P1 O14 Mg1 138.5(4) . .
P3 O15 Al3 165.3(6) . 3_656
P3 O16 Mg1 153.6(5) . 3_655
C1 N1 C2 108.4(9) . .
N1 C1 C2 107.0(9) . 3_576
N1 C2 C1 109.1(9) . 3_576

loop_
_geom_bond_atom_site_label_1
_geom_bond_atom_site_label_2
_geom_bond_distance
_geom_bond_site_symmetry_2
P1 O14 1.506(6) .
P1 O4 1.544(6) .
P1 O11 1.545(6) .
P1 O10 1.550(6) .
P2 O6 1.512(6) .
P2 O8 1.520(6) .
P2 O3 1.531(6) .
P2 O2 1.551(6) .
P3 O16 1.500(7) .
P3 O7 1.512(6) .
P3 O15 1.521(7) .
P3 O9 1.547(7) .
P4 O5 1.498(6) .
P4 O12 1.533(6) .
P4 O1 1.549(6) .
P4 O13 1.562(6) .
Al1 O7 1.738(6) .
Al1 O10 1.740(6) 4_566
Al1 O4 1.747(6) .
Al1 O1 1.750(6) .
Al2 O11 1.721(6) 2_544
Al2 O13 1.737(6) 4
Al2 O2 1.742(6) 4
Al2 O3 1.746(6) .
Al3 O15 1.716(7) 3_656
Al3 O9 1.743(7) 2_645
Al3 O8 1.753(7) 4_556
Al3 O12 1.758(6) .
Mg1 O16 1.971(7) 3_655
Mg1 O14 2.002(7) .
Mg1 O5 2.016(7) .
Mg1 O6 2.060(7) .
Mg1 O17 2.098(8) .
O2 Al2 1.742(6) 4_556
O8 Al3 1.753(7) 4
O9 Al3 1.743(7) 2_655
O10 Al1 1.740(6) 4_565
O11 Al2 1.721(6) 2_554
O13 Al2 1.737(6) 4_556
O15 Al3 1.716(7) 3_656
O16 Mg1 1.971(7) 3_655
N1 C1 1.476(14) .
N1 C2 1.491(16) .
C1 C2 1.549(16) 3_576
C2 C1 1.549(16) 3_576
